data_2243713
loop_
_publ_author_name
'Suthiphasilp, Virayu'
'Meesakul, Pornphimol'
'Richardson, Christopher'
'Pyne, Stephen G.'
'Laphookhieo, Surat'

_publ_section_title
;
 Isolation and crystal structure of lawinal
;
_journal_coeditor_code ZV2003
_journal_issue 1
_journal_name_full 'Acta Crystallographica Section E'
_journal_page_first 75
_journal_page_last 78
_journal_paper_doi 10.1107/S2056989020016540
_journal_volume 77
_journal_year 2021
_chemical_absolute_configuration rmad
_chemical_formula_iupac 'C17 H14 O5'
_chemical_formula_moiety 'C17 H14 O5'
_chemical_formula_sum 'C17 H14 O5'
_chemical_formula_weight 298.28
_chemical_name_common Lawinal
_chemical_name_systematic
;
(2<i>S</i>)-5,7-Dihydroxy-6-methyl-4-oxo-2-phenylchromane-8-carbaldehyde
;
_space_group_crystal_system monoclinic
_space_group_IT_number 5
_space_group_name_Hall 'I 2y'
_space_group_name_H-M_alt 'I 1 2 1'
_atom_sites_solution_hydrogens mixed
_atom_sites_solution_primary direct
_audit_creation_method
;
Olex2 1.2
(compiled 2018.05.29 svn.r3508 for OlexSys, GUI svn.r5506)
;
_cell_angle_alpha 90
_cell_angle_beta 94.163(7)
_cell_angle_gamma 90
_cell_formula_units_Z 8
_cell_length_a 18.9581(14)
_cell_length_b 6.6461(4)
_cell_length_c 22.4043(16)
_cell_measurement_reflns_used 12756
_cell_measurement_temperature 150.00(10)
_cell_measurement_theta_max 30.5980
_cell_measurement_theta_min 2.0860
_cell_volume 2815.4(3)
_computing_cell_refinement
;
CrysAlisPro (Rigaku OD, 2018)
;
_computing_data_collection
;
CrysAlisPro (Rigaku OD, 2018)
;
_computing_data_reduction
;
CrysAlisPro (Rigaku OD, 2018)
;
_computing_molecular_graphics
;
<i>OLEX2</i> (Dolomanov <i>et al.</i>,  2009)
;
_computing_publication_material
;
<i>OLEX2</i> (Dolomanov <i>et al.</i>,  2009)
;
_computing_structure_refinement
;
ShelXL (Sheldrick, 2015)
;
_computing_structure_solution
;
ShelXS (Sheldrick, 2008)
;
_diffrn_ambient_temperature 150.00(10)
_diffrn_detector 'HyPix Bantam HPC-3000'
_diffrn_measured_fraction_theta_full 0.998
_diffrn_measured_fraction_theta_max 0.972
_diffrn_measurement_device 'two-circle diffractometer'
_diffrn_measurement_device_type 'Rigaku XtaLAB Mini II'
_diffrn_measurement_method '\w scans'
_diffrn_radiation_monochromator graphite
_diffrn_radiation_probe x-ray
_diffrn_radiation_type MoK\a
_diffrn_radiation_wavelength 0.71073
_diffrn_reflns_av_R_equivalents 0.0724
_diffrn_reflns_av_unetI/netI 0.0488
_diffrn_reflns_limit_h_max 26
_diffrn_reflns_limit_h_min -26
_diffrn_reflns_limit_k_max 9
_diffrn_reflns_limit_k_min -9
_diffrn_reflns_limit_l_max 32
_diffrn_reflns_limit_l_min -32
_diffrn_reflns_number 33601
_diffrn_reflns_theta_full 25.242
_diffrn_reflns_theta_max 30.681
_diffrn_reflns_theta_min 2.154
_diffrn_source 'fine-focus sealed X-ray tube'
_diffrn_standards_interval_count 0
_diffrn_standards_interval_time 0
_diffrn_standards_number 0
_exptl_absorpt_coefficient_mu 0.104
_exptl_absorpt_correction_T_max 1.00000
_exptl_absorpt_correction_T_min 0.72827
_exptl_absorpt_correction_type multi-scan
_exptl_absorpt_process_details
;
(CrysAlisPro; Rigaku OD, 2018)
;
_exptl_crystal_colour 'clear colourless'
_exptl_crystal_density_diffrn 1.407
_exptl_crystal_description block
_exptl_crystal_F_000 1248
_exptl_crystal_size_max 0.42
_exptl_crystal_size_mid 0.19
_exptl_crystal_size_min 0.16
_refine_diff_density_max 0.392
_refine_diff_density_min -0.320
_refine_ls_abs_structure_details
;
Flack <i>x</i> determined using 2350 quotients
[(<i>I</i>^+^)-(<i>I</i>^-^)]/[(<i>I</i>^+^)+(<i>I</i>^-^)]
(Parsons <i>et al.</i>,  2013)
;
_refine_ls_abs_structure_Flack -0.1(5)
_refine_ls_extinction_method none
_refine_ls_goodness_of_fit_ref 1.017
_refine_ls_hydrogen_treatment mixed
_refine_ls_matrix_type full
_refine_ls_number_parameters 415
_refine_ls_number_reflns 7914
_refine_ls_number_restraints 1
_refine_ls_restrained_S_all 1.017
_refine_ls_R_factor_all 0.0654
_refine_ls_R_factor_gt 0.0526
_refine_ls_shift/su_max 0.000
_refine_ls_shift/su_mean 0.000
_refine_ls_structure_factor_coef Fsqd
_refine_ls_weighting_details 'w=1/[\s^2^(Fo^2^)+(0.0925P)^2^] where P=(Fo^2^+2Fc^2^)/3'
_refine_ls_weighting_scheme calc
_refine_ls_wR_factor_gt 0.1346
_refine_ls_wR_factor_ref 0.1435
_reflns_number_gt 6451
_reflns_number_total 7914
_reflns_threshold_expression 'I > 2\s(I)'
_cod_data_source_file zv2003sup1.cif
_cod_data_source_block I
_cod_database_code 2243713
_shelx_space_group_comment
;
The symmetry employed for this shelxl refinement is uniquely defined
by the following loop, which should always be used as a source of
symmetry information in preference to the above space-group names.
They are only intended as comments.
;
_shelx_estimated_absorpt_t_min 0.958
_shelx_estimated_absorpt_t_max 0.984

loop_
_space_group_symop_operation_xyz
'x, y, z'
'-x, y, -z'
'x+1/2, y+1/2, z+1/2'
'-x+1/2, y+1/2, -z+1/2'

loop_
_atom_site_type_symbol
_atom_site_label
_atom_site_fract_x
_atom_site_fract_y
_atom_site_fract_z
_atom_site_U_iso_or_equiv
_atom_site_adp_type
_atom_site_calc_flag
_atom_site_occupancy
_atom_site_disorder_assembly
_atom_site_disorder_group
O O1 0.57571(8) 0.2436(3) 0.16037(6) 0.0205(4) Uani d 1 . .
O O4 0.73983(8) 0.1600(3) 0.28806(7) 0.0284(4) Uani d 1 . .
O O5 0.64990(9) 0.1903(3) 0.36865(6) 0.0248(4) Uani d 1 . .
O O7 0.40722(8) 0.2205(3) 0.30729(7) 0.0220(4) Uani d 1 . .
O O9 0.37112(8) 0.2498(3) 0.19412(7) 0.0262(4) Uani d 1 . .
C C2 0.64822(11) 0.3054(4) 0.14926(8) 0.0204(4) Uani d 1 . .
H H2 0.655815 0.445414 0.164727 0.024 Uiso calc 1 . .
C C3 0.70093(11) 0.1669(4) 0.18367(9) 0.0225(5) Uani d 1 . .
H H3A 0.693728 0.026481 0.169839 0.027 Uiso calc 1 . .
H H3B 0.749831 0.207369 0.176389 0.027 Uiso calc 1 . .
C C4 0.69015(11) 0.1811(4) 0.24939(9) 0.0205(4) Uani d 1 . .
C C5 0.59854(11) 0.2066(3) 0.32465(9) 0.0184(4) Uani d 1 . .
C C6 0.52807(11) 0.2131(4) 0.34014(9) 0.0193(5) Uani d 1 . .
C C7 0.47547(11) 0.2219(3) 0.29309(9) 0.0173(4) Uani d 1 . .
C C8 0.49093(11) 0.2327(3) 0.23198(9) 0.0163(4) Uani d 1 . .
C C9 0.43514(11) 0.2491(4) 0.18501(9) 0.0203(5) Uani d 1 . .
H H9 0.447893 0.259941 0.144908 0.024 Uiso calc 1 . .
C C10 0.50961(12) 0.2053(5) 0.40436(9) 0.0280(6) Uani d 1 . .
H H10A 0.488694 0.333896 0.415220 0.042 Uiso calc 1 . .
H H10B 0.552530 0.180389 0.430374 0.042 Uiso calc 1 . .
H H10C 0.475581 0.096640 0.409285 0.042 Uiso calc 1 . .
C C4B 0.61711(12) 0.2130(4) 0.26415(9) 0.0177(4) Uani d 1 . .
C C8B 0.56271(11) 0.2306(3) 0.21864(9) 0.0165(4) Uani d 1 . .
C C1P 0.65328(11) 0.3085(4) 0.08262(9) 0.0243(5) Uani d 1 . .
C C2P 0.64364(13) 0.1363(5) 0.04797(11) 0.0366(6) Uani d 1 . .
H H2P 0.633195 0.011407 0.065971 0.044 Uiso calc 1 . .
C C3P 0.64952(15) 0.1489(6) -0.01417(12) 0.0462(8) Uani d 1 . .
H H3P 0.642758 0.032115 -0.038366 0.055 Uiso calc 1 . .
C C4P 0.66512(13) 0.3311(7) -0.04014(10) 0.0448(8) Uani d 1 . .
H H4P 0.669125 0.338660 -0.082103 0.054 Uiso calc 1 . .
C C5P 0.67485(13) 0.5008(6) -0.00559(10) 0.0430(7) Uani d 1 . .
H H5P 0.685672 0.625104 -0.023760 0.052 Uiso calc 1 . .
C C6P 0.66898(12) 0.4918(5) 0.05540(10) 0.0324(6) Uani d 1 . .
H H6P 0.675579 0.609940 0.079017 0.039 Uiso calc 1 . .
O O1A 0.42391(8) 0.7039(3) 0.34098(6) 0.0201(3) Uani d 1 . .
O O4A 0.26002(9) 0.6903(3) 0.21057(7) 0.0290(4) Uani d 1 . .
O O5A 0.35043(9) 0.7514(3) 0.13220(7) 0.0280(4) Uani d 1 . .
O O7A 0.59290(8) 0.7443(3) 0.19545(7) 0.0233(4) Uani d 1 . .
O O9A 0.62819(8) 0.7220(3) 0.30829(7) 0.0267(4) Uani d 1 . .
C C2A 0.35218(11) 0.7575(4) 0.35631(9) 0.0206(5) Uani d 1 . .
H H2A 0.345949 0.906404 0.352371 0.025 Uiso calc 1 . .
C C3A 0.29726(11) 0.6534(4) 0.31422(9) 0.0243(5) Uani d 1 . .
H H3AA 0.299403 0.506440 0.321265 0.029 Uiso calc 1 . .
H H3AB 0.249480 0.700565 0.322737 0.029 Uiso calc 1 . .
C C4A 0.30940(12) 0.6959(4) 0.25019(9) 0.0211(4) Uani d 1 . .
C C5A 0.40185(12) 0.7439(3) 0.17646(9) 0.0202(5) Uani d 1 . .
C C6A 0.47233(12) 0.7487(4) 0.16168(9) 0.0212(5) Uani d 1 . .
C C7A 0.52461(11) 0.7395(3) 0.20899(9) 0.0188(4) Uani d 1 . .
C C8A 0.50869(11) 0.7268(3) 0.26992(9) 0.0173(4) Uani d 1 . .
C C9A 0.56451(11) 0.7198(4) 0.31718(9) 0.0204(5) Uani d 1 . .
H H9A 0.551698 0.713108 0.357350 0.024 Uiso calc 1 . .
C C10A 0.49126(13) 0.7599(5) 0.09739(9) 0.0307(6) Uani d 1 . .
H H10D 0.451210 0.712862 0.070936 0.046 Uiso calc 1 . .
H H10E 0.532553 0.674776 0.092114 0.046 Uiso calc 1 . .
H H10F 0.502307 0.899468 0.087429 0.046 Uiso calc 1 . .
C C4AA 0.38250(12) 0.7287(4) 0.23673(9) 0.0187(4) Uani d 1 . .
C C8AA 0.43682(11) 0.7208(3) 0.28291(9) 0.0167(4) Uani d 1 . .
C C1PA 0.34755(12) 0.6990(4) 0.42113(9) 0.0223(5) Uani d 1 . .
C C2PA 0.33826(12) 0.5001(4) 0.43833(9) 0.0278(5) Uani d 1 . .
H H2PA 0.335466 0.396820 0.408958 0.033 Uiso calc 1 . .
C C3PA 0.33302(13) 0.4515(4) 0.49835(10) 0.0316(6) Uani d 1 . .
H H3PA 0.326462 0.315656 0.509901 0.038 Uiso calc 1 . .
C C4PA 0.33746(12) 0.6031(5) 0.54122(10) 0.0302(6) Uani d 1 . .
H H4PA 0.333388 0.570378 0.582103 0.036 Uiso calc 1 . .
C C5PA 0.34774(13) 0.8014(5) 0.52490(10) 0.0317(6) Uani d 1 . .
H H5PA 0.351439 0.904073 0.554461 0.038 Uiso calc 1 . .
C C6PA 0.35263(12) 0.8490(4) 0.46478(9) 0.0281(5) Uani d 1 . .
H H6PA 0.359485 0.984872 0.453403 0.034 Uiso calc 1 . .
H H7A 0.616(2) 0.742(6) 0.2338(15) 0.060(11) Uiso d 1 . .
H H5 0.6917(17) 0.176(6) 0.3492(13) 0.049(9) Uiso d 1 . .
H H7 0.3847(18) 0.226(6) 0.2681(13) 0.042(9) Uiso d 1 . .
H H5A 0.3078(17) 0.733(5) 0.1507(13) 0.041(9) Uiso d 1 . .

loop_
_atom_site_aniso_label
_atom_site_aniso_U_11
_atom_site_aniso_U_22
_atom_site_aniso_U_33
_atom_site_aniso_U_12
_atom_site_aniso_U_13
_atom_site_aniso_U_23
O1 0.0133(7) 0.0324(10) 0.0158(6) -0.0003(6) 0.0016(5) -0.0005(6)
O4 0.0144(7) 0.0437(11) 0.0265(8) 0.0028(7) -0.0028(6) 0.0037(7)
O5 0.0194(8) 0.0352(10) 0.0193(7) 0.0010(7) -0.0026(6) 0.0004(7)
O7 0.0152(8) 0.0282(10) 0.0233(7) -0.0001(6) 0.0062(6) 0.0003(6)
O9 0.0131(8) 0.0363(11) 0.0295(8) 0.0006(7) 0.0032(6) 0.0018(7)
C2 0.0136(9) 0.0281(12) 0.0198(9) 0.0000(8) 0.0031(7) 0.0003(8)
C3 0.0126(9) 0.0326(13) 0.0225(9) 0.0021(9) 0.0028(7) -0.0008(9)
C4 0.0167(10) 0.0247(11) 0.0200(9) 0.0009(8) 0.0011(7) 0.0024(8)
C5 0.0182(11) 0.0191(11) 0.0178(9) 0.0010(8) -0.0002(8) 0.0002(8)
C6 0.0183(11) 0.0224(12) 0.0176(9) 0.0003(8) 0.0030(8) 0.0001(8)
C7 0.0158(11) 0.0167(11) 0.0199(9) 0.0000(8) 0.0041(8) -0.0001(8)
C8 0.0139(10) 0.0177(11) 0.0172(8) 0.0003(8) 0.0017(7) -0.0006(7)
C9 0.0165(11) 0.0222(11) 0.0221(10) 0.0001(8) 0.0013(8) -0.0009(8)
C10 0.0227(12) 0.0425(16) 0.0194(10) -0.0009(10) 0.0045(9) 0.0010(10)
C4B 0.0157(10) 0.0203(11) 0.0168(9) 0.0003(8) -0.0005(7) -0.0004(8)
C8B 0.0142(10) 0.0170(11) 0.0184(9) -0.0003(8) 0.0014(8) -0.0008(8)
C1P 0.0128(10) 0.0411(15) 0.0195(9) 0.0030(9) 0.0044(7) 0.0003(9)
C2P 0.0278(13) 0.0468(17) 0.0355(12) -0.0015(12) 0.0054(10) -0.0102(12)
C3P 0.0294(14) 0.075(2) 0.0339(13) 0.0016(15) -0.0012(10) -0.0245(15)
C4P 0.0223(13) 0.090(3) 0.0218(10) 0.0010(15) 0.0026(9) 0.0013(15)
C5P 0.0309(14) 0.069(2) 0.0297(12) 0.0013(14) 0.0033(10) 0.0158(14)
C6P 0.0259(13) 0.0431(16) 0.0286(11) 0.0053(11) 0.0042(9) 0.0083(11)
O1A 0.0137(7) 0.0304(9) 0.0165(6) 0.0004(6) 0.0017(5) 0.0003(6)
O4A 0.0154(8) 0.0450(12) 0.0261(8) 0.0013(7) -0.0028(6) 0.0000(8)
O5A 0.0226(9) 0.0426(11) 0.0183(7) 0.0018(8) -0.0019(6) -0.0020(7)
O7A 0.0159(8) 0.0285(10) 0.0264(8) -0.0009(6) 0.0071(6) -0.0023(7)
O9A 0.0136(8) 0.0353(11) 0.0310(8) 0.0012(7) 0.0015(6) -0.0002(7)
C2A 0.0155(10) 0.0272(12) 0.0195(9) 0.0034(8) 0.0035(8) 0.0009(8)
C3A 0.0136(9) 0.0376(14) 0.0218(9) -0.0006(9) 0.0022(7) 0.0000(9)
C4A 0.0156(10) 0.0258(12) 0.0215(9) 0.0022(9) -0.0014(7) -0.0023(8)
C5A 0.0208(11) 0.0220(12) 0.0174(9) 0.0010(8) -0.0008(8) -0.0022(8)
C6A 0.0231(12) 0.0217(12) 0.0192(9) 0.0004(9) 0.0045(8) -0.0015(8)
C7A 0.0150(11) 0.0179(11) 0.0240(10) -0.0005(8) 0.0050(8) -0.0022(9)
C8A 0.0153(11) 0.0174(11) 0.0193(9) 0.0002(8) 0.0015(8) -0.0009(7)
C9A 0.0141(10) 0.0230(12) 0.0238(10) -0.0005(8) 0.0003(8) -0.0011(8)
C10A 0.0266(13) 0.0455(16) 0.0207(10) 0.0016(11) 0.0069(9) -0.0020(10)
C4AA 0.0154(10) 0.0230(11) 0.0177(9) 0.0015(8) -0.0001(8) -0.0026(8)
C8AA 0.0151(10) 0.0183(11) 0.0168(9) 0.0001(8) 0.0015(7) -0.0018(8)
C1PA 0.0156(10) 0.0330(13) 0.0185(9) 0.0028(9) 0.0030(8) -0.0028(9)
C2PA 0.0306(13) 0.0321(13) 0.0210(10) 0.0037(10) 0.0030(9) -0.0037(9)
C3PA 0.0332(14) 0.0327(14) 0.0290(11) 0.0004(11) 0.0030(10) 0.0029(10)
C4PA 0.0230(12) 0.0446(16) 0.0233(10) 0.0030(11) 0.0045(9) 0.0020(10)
C5PA 0.0284(13) 0.0407(16) 0.0259(11) 0.0015(11) 0.0018(9) -0.0113(11)
C6PA 0.0262(12) 0.0306(13) 0.0278(10) -0.0031(10) 0.0044(9) -0.0041(10)

loop_
_atom_type_symbol
_atom_type_description
_atom_type_scat_dispersion_real
_atom_type_scat_dispersion_imag
_atom_type_scat_source
C C 0.0033 0.0016 'International Tables Vol C Tables 4.2.6.8 and 6.1.1.4'
H H 0.0000 0.0000 'International Tables Vol C Tables 4.2.6.8 and 6.1.1.4'
O O 0.0106 0.0060 'International Tables Vol C Tables 4.2.6.8 and 6.1.1.4'

loop_
_geom_angle_atom_site_label_1
_geom_angle_atom_site_label_2
_geom_angle_atom_site_label_3
_geom_angle_site_symmetry_1
_geom_angle_site_symmetry_3
_geom_angle
_geom_angle_publ_flag
C8B O1 C2 . . 114.82(16) ?
C5 O5 H5 . . 105.1(18) ?
C7 O7 H7 . . 99(2) ?
O1 C2 H2 . . 108.3 ?
O1 C2 C3 . . 109.37(18) ?
O1 C2 C1P . . 107.42(17) ?
C3 C2 H2 . . 108.3 ?
C1P C2 H2 . . 108.3 ?
C1P C2 C3 . . 115.06(18) ?
C2 C3 H3A . . 109.9 ?
C2 C3 H3B . . 109.9 ?
H3A C3 H3B . . 108.3 ?
C4 C3 C2 . . 109.05(17) ?
C4 C3 H3A . . 109.9 ?
C4 C3 H3B . . 109.9 ?
O4 C4 C3 . . 121.76(19) ?
O4 C4 C4B . . 122.81(18) ?
C4B C4 C3 . . 115.38(19) ?
O5 C5 C6 . . 118.33(17) ?
O5 C5 C4B . . 119.06(18) ?
C6 C5 C4B . . 122.6(2) ?
C5 C6 C10 . . 121.7(2) ?
C7 C6 C5 . . 116.99(17) ?
C7 C6 C10 . . 121.26(19) ?
O7 C7 C6 . . 117.62(17) ?
O7 C7 C8 . . 119.6(2) ?
C6 C7 C8 . . 122.82(18) ?
C7 C8 C9 . . 121.00(18) ?
C8B C8 C7 . . 118.1(2) ?
C8B C8 C9 . . 120.86(17) ?
O9 C9 C8 . . 123.58(18) ?
O9 C9 H9 . . 118.2 ?
C8 C9 H9 . . 118.2 ?
C6 C10 H10A . . 109.5 ?
C6 C10 H10B . . 109.5 ?
C6 C10 H10C . . 109.5 ?
H10A C10 H10B . . 109.5 ?
H10A C10 H10C . . 109.5 ?
H10B C10 H10C . . 109.5 ?
C5 C4B C4 . . 120.9(2) ?
C8B C4B C4 . . 120.43(17) ?
C8B C4B C5 . . 118.34(19) ?
O1 C8B C8 . . 116.75(19) ?
O1 C8B C4B . . 122.21(18) ?
C4B C8B C8 . . 121.03(18) ?
C2P C1P C2 . . 122.0(2) ?
C2P C1P C6P . . 119.7(2) ?
C6P C1P C2 . . 118.3(2) ?
C1P C2P H2P . . 120.4 ?
C1P C2P C3P . . 119.2(3) ?
C3P C2P H2P . . 120.4 ?
C2P C3P H3P . . 119.9 ?
C4P C3P C2P . . 120.2(3) ?
C4P C3P H3P . . 119.9 ?
C3P C4P H4P . . 119.8 ?
C5P C4P C3P . . 120.4(2) ?
C5P C4P H4P . . 119.8 ?
C4P C5P H5P . . 119.8 ?
C4P C5P C6P . . 120.4(3) ?
C6P C5P H5P . . 119.8 ?
C1P C6P H6P . . 119.9 ?
C5P C6P C1P . . 120.2(3) ?
C5P C6P H6P . . 119.9 ?
C8AA O1A C2A . . 116.23(16) ?
C5A O5A H5A . . 105.8(18) ?
C7A O7A H7A . . 101(2) ?
O1A C2A H2A . . 108.9 ?
O1A C2A C3A . . 110.40(17) ?
O1A C2A C1PA . . 106.34(17) ?
C3A C2A H2A . . 108.9 ?
C1PA C2A H2A . . 108.9 ?
C1PA C2A C3A . . 113.22(18) ?
C2A C3A H3AA . . 109.4 ?
C2A C3A H3AB . . 109.4 ?
H3AA C3A H3AB . . 108.0 ?
C4A C3A C2A . . 111.28(19) ?
C4A C3A H3AA . . 109.4 ?
C4A C3A H3AB . . 109.4 ?
O4A C4A C3A . . 121.2(2) ?
O4A C4A C4AA . . 122.38(19) ?
C4AA C4A C3A . . 116.23(19) ?
O5A C5A C6A . . 118.67(18) ?
O5A C5A C4AA . . 118.64(19) ?
C6A C5A C4AA . . 122.7(2) ?
C5A C6A C10A . . 121.5(2) ?
C7A C6A C5A . . 117.11(18) ?
C7A C6A C10A . . 121.33(19) ?
O7A C7A C6A . . 117.80(18) ?
O7A C7A C8A . . 119.4(2) ?
C6A C7A C8A . . 122.82(18) ?
C7A C8A C9A . . 120.75(18) ?
C8AA C8A C7A . . 118.3(2) ?
C8AA C8A C9A . . 120.95(18) ?
O9A C9A C8A . . 123.61(19) ?
O9A C9A H9A . . 118.2 ?
C8A C9A H9A . . 118.2 ?
C6A C10A H10D . . 109.5 ?
C6A C10A H10E . . 109.5 ?
C6A C10A H10F . . 109.5 ?
H10D C10A H10E . . 109.5 ?
H10D C10A H10F . . 109.5 ?
H10E C10A H10F . . 109.5 ?
C5A C4AA C4A . . 121.3(2) ?
C8AA C4AA C4A . . 119.93(18) ?
C8AA C4AA C5A . . 118.26(19) ?
O1A C8AA C8A . . 116.55(19) ?
O1A C8AA C4AA . . 122.63(18) ?
C4AA C8AA C8A . . 120.81(18) ?
C2PA C1PA C2A . . 121.8(2) ?
C2PA C1PA C6PA . . 119.2(2) ?
C6PA C1PA C2A . . 119.0(2) ?
C1PA C2PA H2PA . . 119.8 ?
C1PA C2PA C3PA . . 120.5(2) ?
C3PA C2PA H2PA . . 119.8 ?
C2PA C3PA H3PA . . 120.2 ?
C4PA C3PA C2PA . . 119.6(3) ?
C4PA C3PA H3PA . . 120.2 ?
C3PA C4PA H4PA . . 119.7 ?
C5PA C4PA C3PA . . 120.6(2) ?
C5PA C4PA H4PA . . 119.7 ?
C4PA C5PA H5PA . . 120.3 ?
C4PA C5PA C6PA . . 119.4(2) ?
C6PA C5PA H5PA . . 120.3 ?
C1PA C6PA H6PA . . 119.7 ?
C5PA C6PA C1PA . . 120.6(2) ?
C5PA C6PA H6PA . . 119.7 ?

loop_
_geom_bond_atom_site_label_1
_geom_bond_atom_site_label_2
_geom_bond_site_symmetry_2
_geom_bond_distance
_geom_bond_publ_flag
O1 C2 . 1.473(2) ?
O1 C8B . 1.349(2) ?
O4 C4 . 1.241(3) ?
O5 C5 . 1.339(3) ?
O5 H5 . 0.94(3) ?
O7 C7 . 1.355(2) ?
O7 H7 . 0.95(3) ?
O9 C9 . 1.245(3) ?
C2 H2 . 1.0000 ?
C2 C3 . 1.526(3) ?
C2 C1P . 1.503(3) ?
C3 H3A . 0.9900 ?
C3 H3B . 0.9900 ?
C3 C4 . 1.504(3) ?
C4 C4B . 1.462(3) ?
C5 C6 . 1.405(3) ?
C5 C4B . 1.426(3) ?
C6 C7 . 1.399(3) ?
C6 C10 . 1.506(2) ?
C7 C8 . 1.423(2) ?
C8 C9 . 1.441(3) ?
C8 C8B . 1.414(3) ?
C9 H9 . 0.9500 ?
C10 H10A . 0.9800 ?
C10 H10B . 0.9800 ?
C10 H10C . 0.9800 ?
C4B C8B . 1.401(3) ?
C1P C2P . 1.387(4) ?
C1P C6P . 1.404(4) ?
C2P H2P . 0.9500 ?
C2P C3P . 1.407(3) ?
C3P H3P . 0.9500 ?
C3P C4P . 1.384(5) ?
C4P H4P . 0.9500 ?
C4P C5P . 1.373(5) ?
C5P H5P . 0.9500 ?
C5P C6P . 1.380(3) ?
C6P H6P . 0.9500 ?
O1A C2A . 1.470(2) ?
O1A C8AA . 1.346(2) ?
O4A C4A . 1.243(3) ?
O5A C5A . 1.340(3) ?
O5A H5A . 0.94(3) ?
O7A C7A . 1.351(2) ?
O7A H7A . 0.94(3) ?
O9A C9A . 1.238(2) ?
C2A H2A . 1.0000 ?
C2A C3A . 1.520(3) ?
C2A C1PA . 1.512(3) ?
C3A H3AA . 0.9900 ?
C3A H3AB . 0.9900 ?
C3A C4A . 1.496(3) ?
C4A C4AA . 1.456(3) ?
C5A C6A . 1.400(3) ?
C5A C4AA . 1.428(3) ?
C6A C7A . 1.399(3) ?
C6A C10A . 1.511(2) ?
C7A C8A . 1.422(3) ?
C8A C9A . 1.442(3) ?
C8A C8AA . 1.414(3) ?
C9A H9A . 0.9500 ?
C10A H10D . 0.9800 ?
C10A H10E . 0.9800 ?
C10A H10F . 0.9800 ?
C4AA C8AA . 1.407(3) ?
C1PA C2PA . 1.392(4) ?
C1PA C6PA . 1.394(3) ?
C2PA H2PA . 0.9500 ?
C2PA C3PA . 1.393(3) ?
C3PA H3PA . 0.9500 ?
C3PA C4PA . 1.390(4) ?
C4PA H4PA . 0.9500 ?
C4PA C5PA . 1.385(4) ?
C5PA H5PA . 0.9500 ?
C5PA C6PA . 1.393(3) ?
C6PA H6PA . 0.9500 ?

loop_
_geom_hbond_atom_site_label_D
_geom_hbond_atom_site_label_H
_geom_hbond_atom_site_label_A
_geom_hbond_site_symmetry_A
_geom_hbond_distance_DH
_geom_hbond_distance_HA
_geom_hbond_distance_DA
_geom_hbond_angle_DHA
_geom_hbond_publ_flag
C3 H3B O9A 4_645 0.99 2.32 3.252(3) 157.5 yes
C3A H3AB O9 4 0.99 2.31 3.248(3) 157.0 yes
O7A H7A O9A . 0.94(3) 1.67(3) 2.572(2) 159(4) yes
O5 H5 O4 . 0.94(3) 1.70(3) 2.579(2) 154(3) yes
O7 H7 O9 . 0.95(3) 1.67(3) 2.585(2) 162(3) yes
O5A H5A O4A . 0.94(3) 1.70(3) 2.574(2) 153(3) yes

loop_
_geom_torsion_atom_site_label_1
_geom_torsion_atom_site_label_2
_geom_torsion_atom_site_label_3
_geom_torsion_atom_site_label_4
_geom_torsion_site_symmetry_1
_geom_torsion_site_symmetry_2
_geom_torsion_site_symmetry_3
_geom_torsion_site_symmetry_4
_geom_torsion
_geom_torsion_publ_flag
O1 C2 C3 C4 . . . . -59.6(2) ?
O1 C2 C1P C2P . . . . -62.0(3) ?
O1 C2 C1P C6P . . . . 118.7(2) ?
O4 C4 C4B C5 . . . . -4.7(4) ?
O4 C4 C4B C8B . . . . -178.3(2) ?
O5 C5 C6 C7 . . . . -177.4(2) ?
O5 C5 C6 C10 . . . . 0.9(4) ?
O5 C5 C4B C4 . . . . 6.4(3) ?
O5 C5 C4B C8B . . . . -179.9(2) ?
O7 C7 C8 C9 . . . . 2.1(3) ?
O7 C7 C8 C8B . . . . -179.0(2) ?
C2 O1 C8B C8 . . . . 161.36(19) ?
C2 O1 C8B C4B . . . . -19.5(3) ?
C2 C3 C4 O4 . . . . -148.6(2) ?
C2 C3 C4 C4B . . . . 33.8(3) ?
C2 C1P C2P C3P . . . . -179.6(2) ?
C2 C1P C6P C5P . . . . 179.3(2) ?
C3 C2 C1P C2P . . . . 60.1(3) ?
C3 C2 C1P C6P . . . . -119.3(2) ?
C3 C4 C4B C5 . . . . 172.9(2) ?
C3 C4 C4B C8B . . . . -0.7(3) ?
C4 C4B C8B O1 . . . . -8.2(3) ?
C4 C4B C8B C8 . . . . 170.9(2) ?
C5 C6 C7 O7 . . . . 177.5(2) ?
C5 C6 C7 C8 . . . . -2.6(3) ?
C5 C4B C8B O1 . . . . 178.0(2) ?
C5 C4B C8B C8 . . . . -2.9(3) ?
C6 C5 C4B C4 . . . . -172.4(2) ?
C6 C5 C4B C8B . . . . 1.3(4) ?
C6 C7 C8 C9 . . . . -177.7(2) ?
C6 C7 C8 C8B . . . . 1.2(3) ?
C7 C8 C9 O9 . . . . -1.9(4) ?
C7 C8 C8B O1 . . . . -179.16(19) ?
C7 C8 C8B C4B . . . . 1.7(3) ?
C9 C8 C8B O1 . . . . -0.3(3) ?
C9 C8 C8B C4B . . . . -179.5(2) ?
C10 C6 C7 O7 . . . . -0.8(3) ?
C10 C6 C7 C8 . . . . 179.0(2) ?
C4B C5 C6 C7 . . . . 1.3(3) ?
C4B C5 C6 C10 . . . . 179.7(2) ?
C8B O1 C2 C3 . . . . 53.6(2) ?
C8B O1 C2 C1P . . . . 179.10(19) ?
C8B C8 C9 O9 . . . . 179.3(2) ?
C1P C2 C3 C4 . . . . 179.4(2) ?
C1P C2P C3P C4P . . . . 0.3(4) ?
C2P C1P C6P C5P . . . . 0.0(4) ?
C2P C3P C4P C5P . . . . -0.1(4) ?
C3P C4P C5P C6P . . . . -0.2(4) ?
C4P C5P C6P C1P . . . . 0.3(4) ?
C6P C1P C2P C3P . . . . -0.3(4) ?
O1A C2A C3A C4A . . . . -53.9(3) ?
O1A C2A C1PA C2PA . . . . -77.6(3) ?
O1A C2A C1PA C6PA . . . . 102.6(2) ?
O4A C4A C4AA C5A . . . . -3.9(4) ?
O4A C4A C4AA C8AA . . . . -175.9(2) ?
O5A C5A C6A C7A . . . . -179.7(2) ?
O5A C5A C6A C10A . . . . -0.6(4) ?
O5A C5A C4AA C4A . . . . 7.9(3) ?
O5A C5A C4AA C8AA . . . . 180.0(2) ?
O7A C7A C8A C9A . . . . 0.2(3) ?
O7A C7A C8A C8AA . . . . -179.6(2) ?
C2A O1A C8AA C8A . . . . 162.39(19) ?
C2A O1A C8AA C4AA . . . . -18.7(3) ?
C2A C3A C4A O4A . . . . -153.9(2) ?
C2A C3A C4A C4AA . . . . 30.6(3) ?
C2A C1PA C2PA C3PA . . . . -178.9(2) ?
C2A C1PA C6PA C5PA . . . . 179.2(2) ?
C3A C2A C1PA C2PA . . . . 43.9(3) ?
C3A C2A C1PA C6PA . . . . -136.0(2) ?
C3A C4A C4AA C5A . . . . 171.6(2) ?
C3A C4A C4AA C8AA . . . . -0.4(3) ?
C4A C4AA C8AA O1A . . . . -6.9(3) ?
C4A C4AA C8AA C8A . . . . 172.0(2) ?
C5A C6A C7A O7A . . . . -179.9(2) ?
C5A C6A C7A C8A . . . . -0.3(3) ?
C5A C4AA C8AA O1A . . . . -179.1(2) ?
C5A C4AA C8AA C8A . . . . -0.3(3) ?
C6A C5A C4AA C4A . . . . -171.3(2) ?
C6A C5A C4AA C8AA . . . . 0.8(4) ?
C6A C7A C8A C9A . . . . -179.3(2) ?
C6A C7A C8A C8AA . . . . 0.8(3) ?
C7A C8A C9A O9A . . . . -0.8(4) ?
C7A C8A C8AA O1A . . . . 178.5(2) ?
C7A C8A C8AA C4AA . . . . -0.5(3) ?
C9A C8A C8AA O1A . . . . -1.4(3) ?
C9A C8A C8AA C4AA . . . . 179.7(2) ?
C10A C6A C7A O7A . . . . 1.1(3) ?
C10A C6A C7A C8A . . . . -179.4(2) ?
C4AA C5A C6A C7A . . . . -0.5(4) ?
C4AA C5A C6A C10A . . . . 178.6(2) ?
C8AA O1A C2A C3A . . . . 49.0(3) ?
C8AA O1A C2A C1PA . . . . 172.20(19) ?
C8AA C8A C9A O9A . . . . 179.0(2) ?
C1PA C2A C3A C4A . . . . -173.03(19) ?
C1PA C2PA C3PA C4PA . . . . -0.3(4) ?
C2PA C1PA C6PA C5PA . . . . -0.7(4) ?
C2PA C3PA C4PA C5PA . . . . -0.7(4) ?
C3PA C4PA C5PA C6PA . . . . 0.9(4) ?
C4PA C5PA C6PA C1PA . . . . -0.3(4) ?
C6PA C1PA C2PA C3PA . . . . 0.9(4) ?

_cod_database_fobs_code 2243713
